data_7042060
loop_
_publ_author_name
'Kyri, A. W.'
'Brehm, P.'
'Schnakenburg, G.'
'Streubel, R.'

_publ_section_title
;
 Ring opening of a sterically crowded 1,2-oxaphosphetane complex.
;
_journal_issue 9
_journal_name_full 'Dalton transactions (Cambridge, England : 2003)'
_journal_page_first 2904
_journal_page_last 2909
_journal_paper_doi 10.1039/c7dt00136c
_journal_volume 46
_journal_year 2017
_chemical_formula_moiety 'C36 H34 F6 Li O11 P W, 0.5(C4 H10 O)'
_chemical_formula_sum 'C38 H39 F6 Li O11.5 P W'
_chemical_formula_weight 1015.45
_chemical_name_systematic AKY-488-2
_space_group_crystal_system triclinic
_space_group_IT_number 2
_space_group_name_Hall '-P 1'
_space_group_name_H-M_alt 'P -1'
_symmetry_space_group_name_Hall '-P 1'
_symmetry_space_group_name_H-M 'P -1'
_atom_sites_solution_hydrogens geom
_audit_creation_date 2017-01-10
_audit_creation_method
;
Olex2 1.2
(compiled 2017.01.04 svn.r3372 for OlexSys, GUI svn.r5289)
;
_audit_update_record
;
2017-01-10 deposited with the CCDC.
2017-02-03 downloaded from the CCDC.
;
_cell_angle_alpha 86.722(3)
_cell_angle_beta 74.872(2)
_cell_angle_gamma 73.209(3)
_cell_formula_units_Z 4
_cell_length_a 11.7408(5)
_cell_length_b 18.5934(8)
_cell_length_c 20.0735(8)
_cell_measurement_reflns_used 9524
_cell_measurement_temperature 100
_cell_measurement_theta_max 29.31
_cell_measurement_theta_min 2.29
_cell_volume 4049.1(3)
_computing_cell_refinement 'SAINT v8.34A (Bruker, 2013)'
_computing_data_reduction 'SAINT v8.34A (Bruker, 2013)'
_computing_molecular_graphics 'Olex2 (Dolomanov et al., 2009)'
_computing_publication_material 'Olex2 (Dolomanov et al., 2009)'
_computing_structure_refinement 'XL (Sheldrick, 2008)'
_computing_structure_solution 'XS (Sheldrick, 2008)'
_diffrn_ambient_temperature 100.0
_diffrn_detector_area_resol_mean 8
_diffrn_measured_fraction_theta_full 0.997
_diffrn_measured_fraction_theta_max 0.998
_diffrn_measurement_device_type 'Bruker APEX-II CCD'
_diffrn_measurement_method '\f and \w scans'
_diffrn_radiation_type MoK\a
_diffrn_radiation_wavelength 0.71073
_diffrn_reflns_av_R_equivalents 0.0818
_diffrn_reflns_av_unetI/netI 0.0858
_diffrn_reflns_Laue_measured_fraction_full 0.997
_diffrn_reflns_Laue_measured_fraction_max 0.998
_diffrn_reflns_limit_h_max 15
_diffrn_reflns_limit_h_min -15
_diffrn_reflns_limit_k_max 24
_diffrn_reflns_limit_k_min -24
_diffrn_reflns_limit_l_max 26
_diffrn_reflns_limit_l_min -26
_diffrn_reflns_number 105146
_diffrn_reflns_point_group_measured_fraction_full 0.997
_diffrn_reflns_point_group_measured_fraction_max 0.998
_diffrn_reflns_theta_full 26.000
_diffrn_reflns_theta_max 28.000
_diffrn_reflns_theta_min 2.468
_diffrn_standards_number 0
_exptl_absorpt_coefficient_mu 2.979
_exptl_absorpt_correction_T_max 0.5865
_exptl_absorpt_correction_T_min 0.4057
_exptl_absorpt_correction_type numerical
_exptl_absorpt_process_details
;
SADABS-2014/5 (Bruker,2014/5) was used for absorption correction. 
wR2(int) was 0.1147 before and 0.0646 after correction. The Ratio 
of minimum to maximum transmission is 0.6917. The \l/2 correction 
factor is Not present.
;
_exptl_crystal_colour 'clear colourless'
_exptl_crystal_colour_lustre clear
_exptl_crystal_colour_primary colourless
_exptl_crystal_density_diffrn 1.666
_exptl_crystal_description plate
_exptl_crystal_F_000 2020
_exptl_crystal_size_max 0.1
_exptl_crystal_size_mid 0.08
_exptl_crystal_size_min 0.04
_refine_diff_density_max 4.023
_refine_diff_density_min -1.908
_refine_diff_density_rms 0.185
_refine_ls_extinction_method none
_refine_ls_goodness_of_fit_ref 1.009
_refine_ls_hydrogen_treatment constr
_refine_ls_matrix_type full
_refine_ls_number_parameters 1058
_refine_ls_number_reflns 19509
_refine_ls_number_restraints 27
_refine_ls_restrained_S_all 1.012
_refine_ls_R_factor_all 0.0959
_refine_ls_R_factor_gt 0.0470
_refine_ls_shift/su_max 0.001
_refine_ls_shift/su_mean 0.000
_refine_ls_structure_factor_coef Fsqd
_refine_ls_weighting_details 'w=1/[\s^2^(Fo^2^)+(0.0674P)^2^] where P=(Fo^2^+2Fc^2^)/3'
_refine_ls_weighting_scheme calc
_refine_ls_wR_factor_gt 0.1073
_refine_ls_wR_factor_ref 0.1261
_reflns_Friedel_coverage 0.000
_reflns_number_gt 12783
_reflns_number_total 19509
_reflns_threshold_expression 'I > 2\s(I)'
_cod_data_source_file c7dt00136c1.cif
_cod_data_source_block 4012f
_cod_depositor_comments
;
Adding full bibliography for 7042059--7042062.cif.

2017-11-16
Z value and formula fixed to values more according to usual
chemical conventions.                 miguel
;
_cod_original_formula_sum 'C76 H78 F12 Li2 O23 P2 W2'
_cod_original_formula_weight 2030.90
_cod_original_formula_moiety '2(C36 H34 F6 Li O11 P W), C4 H10 O'
_cod_original_formula_units_Z 2
_cod_database_code 7042060
_shelx_shelxl_version_number 2014/7
_shelx_space_group_comment
;
The symmetry employed for this shelxl refinement is uniquely defined
by the following loop, which should always be used as a source of
symmetry information in preference to the above space-group names.
They are only intended as comments.
;
_shelx_estimated_absorpt_t_max 0.890
_shelx_estimated_absorpt_t_min 0.755
_olex2_refinement_description
;
1. Fixed Uiso
 At 1.2 times of:
  All C(H) groups, All C(H,H) groups
 At 1.5 times of:
  All C(H,H,H) groups, All O(H) groups
2. Restrained distances
 O12-C39
 1.49 with sigma of 0.01
3. Rigid bond restraints
 F5, C4
 with sigma for 1-2 distances of 0.005 and sigma for 1-3 distances of 0.005
 F1', C3'
 with sigma for 1-2 distances of 0.005 and sigma for 1-3 distances of 0.005
4. Uiso/Uaniso restraints and constraints
Uanis(C40) \\sim Ueq, Uanis(C39) \\sim Ueq: with sigma of 0.01 and sigma for
terminal atoms of 0.02
Uanis(C18) \\sim Ueq, Uanis(C3') \\sim Ueq: with sigma of 0.005 and sigma for
terminal atoms of 0.01
5.a Secondary CH2 refined with riding coordinates:
 C1(H1A,H1B), C1'(H1'A,H1'B), C29(H29A,H29B), C28(H28A,H28B), C31(H31A,H31B),
 C26(H26A,H26B), C30(H30A,H30B), C24(H24A,H24B), C25(H25A,H25B), C27(H27A,H27B),
  C38(H38A,H38B), C39(H39A,H39B), C24'(H24C,H24D), C30'(H30C,H30D), C29'(H29C,
 H29D), C25'(H25C,H25D), C31'(H31C,H31D), C26'(H26C,H26D), C27'(H27C,H27D),
 C28'(H28C,H28D)
5.b Aromatic/amide H refined with riding coordinates:
 C20(H20), C7(H7), C14(H14), C11(H11), C23(H23), C11'(H11'), C17(H17),
 C16'(H16'), C23'(H23'), C20'(H20'), C7'(H7'), C15(H15), C10(H10), C9'(H9'),
 C8'(H8'), C17'(H17'), C22(H22), C13(H13), C14'(H14'), C21(H21), C19(H19),
 C16(H16), C8(H8), C15'(H15'), C22'(H22'), C9(H9), C19'(H19'), C21'(H21'),
 C10'(H10'), C13'(H13')
5.c Idealised Me refined as rotating group:
 C37(H37A,H37B,H37C), C40(H40A,H40B,H40C)
5.d Idealised tetrahedral OH refined as rotating group:
 O1(H1), O1'(H1')
;
_olex2_submission_special_instructions 'No special instructions were received'

loop_
_space_group_symop_operation_xyz
'x, y, z'
'-x, -y, -z'

loop_
_atom_site_label
_atom_site_type_symbol
_atom_site_fract_x
_atom_site_fract_y
_atom_site_fract_z
_atom_site_U_iso_or_equiv
_atom_site_adp_type
_atom_site_occupancy
_atom_site_site_symmetry_order
_atom_site_calc_flag
_atom_site_refinement_flags_posn
_atom_site_refinement_flags_adp
W W 0.46039(2) 0.27415(2) 0.28589(2) 0.01891(7) Uani 1 1 d . .
W' W -0.11250(2) 0.36912(2) -0.28980(2) 0.01853(7) Uani 1 1 d . .
P' P -0.14039(13) 0.29227(8) -0.17967(7) 0.0173(3) Uani 1 1 d . .
P P 0.60311(12) 0.23299(7) 0.36763(7) 0.0148(3) Uani 1 1 d . .
O10' O 0.0162(4) 0.2488(2) -0.41266(19) 0.0265(9) Uani 1 1 d . .
F5 F 0.4288(3) 0.30644(17) 0.62818(15) 0.0282(8) Uani 1 1 d . U
F2 F 0.2860(3) 0.22447(18) 0.56256(17) 0.0310(8) Uani 1 1 d . .
F4 F 0.5033(3) 0.18897(17) 0.59986(15) 0.0265(7) Uani 1 1 d . .
F2' F -0.1249(4) 0.3981(2) 0.05283(17) 0.0420(10) Uani 1 1 d . .
O11 O 0.5715(4) 0.1493(2) 0.1659(2) 0.0323(10) Uani 1 1 d . .
C35' C -0.0290(5) 0.2885(3) -0.3655(3) 0.0186(12) Uani 1 1 d . .
F1 F 0.2711(3) 0.29043(19) 0.47215(16) 0.0319(8) Uani 1 1 d . .
O1 O 0.4657(3) 0.34535(19) 0.48827(18) 0.0230(9) Uani 1 1 d . .
H1 H 0.5287 0.3403 0.4553 0.035 Uiso 1 1 calc GR .
C1 C 0.5225(5) 0.2083(3) 0.4567(2) 0.0156(11) Uani 1 1 d . .
H1A H 0.4626 0.1822 0.4516 0.019 Uiso 1 1 calc R .
H1B H 0.5845 0.1722 0.4766 0.019 Uiso 1 1 calc R .
C36 C 0.5373(5) 0.1917(3) 0.2109(3) 0.0238(13) Uani 1 1 d . .
C18 C 0.6925(5) 0.0759(3) 0.3695(3) 0.0179(12) Uani 1 1 d . U
F3 F 0.2479(3) 0.34477(18) 0.56798(16) 0.0308(8) Uani 1 1 d . .
O1' O -0.2311(3) 0.4072(2) -0.05680(19) 0.0253(9) Uani 1 1 d . .
H1' H -0.2592 0.3859 -0.0819 0.038 Uiso 1 1 calc GR .
O2' O -0.2740(3) 0.31674(19) -0.13491(17) 0.0188(8) Uani 1 1 d . .
O8 O 0.2943(4) 0.1742(2) 0.3689(2) 0.0371(11) Uani 1 1 d . .
F6 F 0.6124(3) 0.26533(19) 0.56388(16) 0.0284(8) Uani 1 1 d . .
O2 O 0.6526(3) 0.29726(18) 0.38199(17) 0.0165(8) Uani 1 1 d . .
O10 O 0.6299(4) 0.3676(2) 0.1929(2) 0.0337(10) Uani 1 1 d . .
C1' C -0.0480(5) 0.3053(3) -0.1187(3) 0.0191(12) Uani 1 1 d . .
H1'A H -0.0307 0.2588 -0.0918 0.023 Uiso 1 1 calc R .
H1'B H 0.0322 0.3101 -0.1470 0.023 Uiso 1 1 calc R .
F4' F -0.0926(3) 0.49506(18) -0.04462(16) 0.0320(8) Uani 1 1 d . .
C2 C 0.4529(5) 0.2748(3) 0.5094(3) 0.0176(11) Uani 1 1 d . .
O7' O -0.0627(4) 0.4853(2) -0.4060(2) 0.0378(11) Uani 1 1 d . .
F6' F -0.0497(4) 0.4605(2) -0.14982(17) 0.0433(10) Uani 1 1 d . .
C2' C -0.1059(5) 0.3728(3) -0.0670(3) 0.0210(12) Uani 1 1 d . .
C32' C -0.0857(5) 0.4428(3) -0.3641(3) 0.0264(13) Uani 1 1 d . .
C33 C 0.3531(5) 0.2107(3) 0.3408(3) 0.0244(13) Uani 1 1 d . .
C5' C -0.0858(5) 0.1829(3) -0.1877(3) 0.0195(12) Uani 1 1 d . .
O9' O -0.3672(4) 0.3617(2) -0.3147(2) 0.0354(10) Uani 1 1 d . .
C4 C 0.4973(5) 0.2576(3) 0.5755(3) 0.0270(14) Uani 1 1 d . U
O11' O 0.1459(4) 0.3696(2) -0.2687(2) 0.0327(10) Uani 1 1 d . .
C6' C -0.1465(5) 0.1424(3) -0.1248(3) 0.0190(12) Uani 1 1 d . .
C33' C -0.2195(6) 0.4570(3) -0.2255(3) 0.0285(14) Uani 1 1 d . .
C18' C -0.1259(5) 0.1625(3) -0.2494(3) 0.0190(12) Uani 1 1 d . .
C20 C 0.6823(5) -0.0298(3) 0.4451(3) 0.0293(14) Uani 1 1 d . .
H20 H 0.7114 -0.0618 0.4794 0.035 Uiso 1 1 calc R .
C3' C -0.0865(5) 0.3436(3) 0.0004(3) 0.0252(13) Uani 1 1 d . U
O9 O 0.3328(4) 0.4245(3) 0.3753(2) 0.0431(12) Uani 1 1 d . .
O7 O 0.2596(4) 0.3411(2) 0.2043(2) 0.0367(11) Uani 1 1 d . .
C34 C 0.3786(5) 0.3678(3) 0.3471(3) 0.0228(13) Uani 1 1 d . .
C7 C 0.8210(5) 0.2056(3) 0.2353(3) 0.0245(13) Uani 1 1 d . .
H7 H 0.8080 0.2481 0.2633 0.029 Uiso 1 1 calc R .
C14 C 0.9277(5) 0.1686(3) 0.4701(3) 0.0246(13) Uani 1 1 d . .
H14 H 0.9130 0.1924 0.5134 0.029 Uiso 1 1 calc R .
C32 C 0.3351(6) 0.3167(3) 0.2336(3) 0.0260(13) Uani 1 1 d . .
C36' C 0.0527(5) 0.3697(3) -0.2754(3) 0.0223(12) Uani 1 1 d . .
C3 C 0.3131(5) 0.2842(3) 0.5283(3) 0.0243(13) Uani 1 1 d . .
F1' F -0.1545(5) 0.2959(2) 0.02671(18) 0.0601(13) Uani 1 1 d . U
C6 C 0.7908(5) 0.1425(3) 0.2659(3) 0.0182(12) Uani 1 1 d . .
F3' F 0.0292(4) 0.3075(2) 0.0027(2) 0.0690(15) Uani 1 1 d . .
C11 C 0.8169(5) 0.0799(3) 0.2237(3) 0.0247(13) Uani 1 1 d . .
H11 H 0.8000 0.0352 0.2435 0.030 Uiso 1 1 calc R .
F5' F 0.0774(3) 0.4126(2) -0.0896(2) 0.0530(11) Uani 1 1 d . .
C23 C 0.6011(5) 0.0617(3) 0.3455(3) 0.0233(13) Uani 1 1 d . .
H23 H 0.5728 0.0921 0.3102 0.028 Uiso 1 1 calc R .
C11' C -0.1356(5) 0.0668(3) -0.1337(3) 0.0266(13) Uani 1 1 d . .
H11' H -0.0978 0.0440 -0.1782 0.032 Uiso 1 1 calc R .
C12 C 0.8483(5) 0.1432(3) 0.3761(3) 0.0188(12) Uani 1 1 d . .
C5 C 0.7423(5) 0.1430(3) 0.3444(3) 0.0173(11) Uani 1 1 d . .
C17 C 0.9681(5) 0.1004(3) 0.3450(3) 0.0248(13) Uani 1 1 d . .
H17 H 0.9840 0.0759 0.3019 0.030 Uiso 1 1 calc R .
C16' C 0.2577(5) 0.1619(3) -0.2626(3) 0.0292(14) Uani 1 1 d . .
H16' H 0.3087 0.1763 -0.3031 0.035 Uiso 1 1 calc R .
C23' C -0.2503(5) 0.1864(3) -0.2479(3) 0.0243(13) Uani 1 1 d . .
H23' H -0.3067 0.2169 -0.2101 0.029 Uiso 1 1 calc R .
C20' C -0.0900(6) 0.0971(3) -0.3571(3) 0.0281(14) Uani 1 1 d . .
H20' H -0.0344 0.0664 -0.3948 0.034 Uiso 1 1 calc R .
C7' C -0.2027(5) 0.1734(3) -0.0595(3) 0.0254(13) Uani 1 1 d . .
H7' H -0.2126 0.2250 -0.0518 0.031 Uiso 1 1 calc R .
C34' C -0.2759(6) 0.3637(3) -0.3049(3) 0.0238(13) Uani 1 1 d . .
C15 C 1.0440(5) 0.1258(3) 0.4379(3) 0.0310(15) Uani 1 1 d . .
H15 H 1.1098 0.1194 0.4590 0.037 Uiso 1 1 calc R .
C10 C 0.8671(5) 0.0816(3) 0.1532(3) 0.0301(14) Uani 1 1 d . .
H10 H 0.8832 0.0385 0.1251 0.036 Uiso 1 1 calc R .
C9' C -0.2312(6) 0.0561(4) -0.0147(3) 0.0391(17) Uani 1 1 d . .
H9' H -0.2580 0.0267 0.0231 0.047 Uiso 1 1 calc R .
C8' C -0.2451(5) 0.1305(4) -0.0049(3) 0.0338(16) Uani 1 1 d . .
H8' H -0.2840 0.1531 0.0396 0.041 Uiso 1 1 calc R .
C35 C 0.5711(5) 0.3338(3) 0.2277(3) 0.0242(13) Uani 1 1 d . .
C17' C 0.1328(5) 0.1802(3) -0.2549(3) 0.0258(13) Uani 1 1 d . .
H17' H 0.0988 0.2073 -0.2901 0.031 Uiso 1 1 calc R .
C22 C 0.5494(5) 0.0049(3) 0.3711(3) 0.0279(14) Uani 1 1 d . .
H22 H 0.4850 -0.0021 0.3540 0.034 Uiso 1 1 calc R .
C13 C 0.8317(5) 0.1770(3) 0.4394(3) 0.0225(12) Uani 1 1 d . .
H13 H 0.7518 0.2068 0.4624 0.027 Uiso 1 1 calc R .
C14' C 0.2336(5) 0.1034(3) -0.1533(3) 0.0276(14) Uani 1 1 d . .
H14' H 0.2682 0.0773 -0.1179 0.033 Uiso 1 1 calc R .
C21 C 0.5896(6) -0.0418(3) 0.4210(3) 0.0318(15) Uani 1 1 d . .
H21 H 0.5544 -0.0813 0.4383 0.038 Uiso 1 1 calc R .
C19 C 0.7339(5) 0.0277(3) 0.4206(3) 0.0244(13) Uani 1 1 d . .
H19 H 0.7976 0.0348 0.4382 0.029 Uiso 1 1 calc R .
C16 C 1.0643(6) 0.0928(3) 0.3754(3) 0.0321(15) Uani 1 1 d . .
H16 H 1.1450 0.0642 0.3523 0.039 Uiso 1 1 calc R .
C8 C 0.8695(6) 0.2079(3) 0.1650(3) 0.0322(15) Uani 1 1 d . .
H8 H 0.8864 0.2525 0.1449 0.039 Uiso 1 1 calc R .
C15' C 0.3099(5) 0.1230(3) -0.2122(3) 0.0296(14) Uani 1 1 d . .
H15' H 0.3963 0.1098 -0.2179 0.036 Uiso 1 1 calc R .
C22' C -0.2941(6) 0.1671(3) -0.2999(3) 0.0307(14) Uani 1 1 d . .
H22' H -0.3794 0.1848 -0.2977 0.037 Uiso 1 1 calc R .
C9 C 0.8937(6) 0.1452(3) 0.1238(3) 0.0340(16) Uani 1 1 d . .
H9 H 0.9283 0.1463 0.0755 0.041 Uiso 1 1 calc R .
C19' C -0.0460(6) 0.1163(3) -0.3051(3) 0.0259(13) Uani 1 1 d . .
H19' H 0.0392 0.0980 -0.3071 0.031 Uiso 1 1 calc R .
C21' C -0.2147(6) 0.1223(3) -0.3548(3) 0.0299(14) Uani 1 1 d . .
H21' H -0.2446 0.1088 -0.3905 0.036 Uiso 1 1 calc R .
C10' C -0.1780(6) 0.0240(4) -0.0799(3) 0.0346(15) Uani 1 1 d . .
H10' H -0.1708 -0.0273 -0.0876 0.041 Uiso 1 1 calc R .
C4' C -0.0429(5) 0.4357(3) -0.0875(3) 0.0294(14) Uani 1 1 d . .
O5 O 0.9307(3) 0.3433(2) 0.31052(19) 0.0260(9) Uani 1 1 d . .
O4 O 0.8427(4) 0.3496(2) 0.4491(2) 0.0278(9) Uani 1 1 d . .
O6 O 0.7242(3) 0.4470(2) 0.29553(18) 0.0231(9) Uani 1 1 d . .
O3 O 0.6353(4) 0.4517(2) 0.43478(19) 0.0263(9) Uani 1 1 d . .
C29 C 0.8390(5) 0.4402(3) 0.2450(3) 0.0238(13) Uani 1 1 d . .
H29A H 0.8399 0.4897 0.2241 0.029 Uiso 1 1 calc R .
H29B H 0.8485 0.4045 0.2078 0.029 Uiso 1 1 calc R .
C28 C 0.9436(5) 0.4126(3) 0.2788(3) 0.0267(14) Uani 1 1 d . .
H28A H 1.0237 0.4042 0.2441 0.032 Uiso 1 1 calc R .
H28B H 0.9385 0.4495 0.3139 0.032 Uiso 1 1 calc R .
C31 C 0.5776(5) 0.5106(3) 0.3934(3) 0.0280(14) Uani 1 1 d . .
H31A H 0.5434 0.5585 0.4202 0.034 Uiso 1 1 calc R .
H31B H 0.5090 0.4976 0.3817 0.034 Uiso 1 1 calc R .
C26 C 0.9676(6) 0.3513(4) 0.4226(3) 0.0343(15) Uani 1 1 d . .
H26A H 1.0181 0.3251 0.4540 0.041 Uiso 1 1 calc R .
H26B H 0.9717 0.4038 0.4179 0.041 Uiso 1 1 calc R .
C30 C 0.6693(6) 0.5199(3) 0.3285(3) 0.0285(14) Uani 1 1 d . .
H30A H 0.6281 0.5559 0.2979 0.034 Uiso 1 1 calc R .
H30B H 0.7330 0.5391 0.3393 0.034 Uiso 1 1 calc R .
C24 C 0.7058(6) 0.4741(3) 0.4739(3) 0.0331(15) Uani 1 1 d . .
H24A H 0.6513 0.5104 0.5110 0.040 Uiso 1 1 calc R .
H24B H 0.7657 0.4978 0.4437 0.040 Uiso 1 1 calc R .
C25 C 0.7718(6) 0.4027(3) 0.5040(3) 0.0366(16) Uani 1 1 d . .
H25A H 0.8265 0.4137 0.5296 0.044 Uiso 1 1 calc R .
H25B H 0.7111 0.3815 0.5366 0.044 Uiso 1 1 calc R .
C27 C 1.0136(5) 0.3122(4) 0.3534(3) 0.0380(17) Uani 1 1 d . .
H27A H 1.0961 0.3178 0.3305 0.046 Uiso 1 1 calc R .
H27B H 1.0214 0.2580 0.3595 0.046 Uiso 1 1 calc R .
C12' C 0.0538(5) 0.1596(3) -0.1958(3) 0.0177(12) Uani 1 1 d . .
O8' O -0.2894(4) 0.5074(2) -0.1926(2) 0.0408(12) Uani 1 1 d . .
C13' C 0.1072(5) 0.1215(3) -0.1452(3) 0.0214(12) Uani 1 1 d . .
H13' H 0.0567 0.1075 -0.1043 0.026 Uiso 1 1 calc R .
O12 O 0.2940(7) 0.1194(4) 0.1404(4) 0.092(2) Uani 1 1 d D .
C38 C 0.1853(7) 0.1708(5) 0.1869(4) 0.060(2) Uani 1 1 d . .
H38A H 0.2078 0.1878 0.2263 0.071 Uiso 1 1 calc R .
H38B H 0.1200 0.1456 0.2050 0.071 Uiso 1 1 calc R .
C37 C 0.1414(8) 0.2376(5) 0.1419(5) 0.079(3) Uani 1 1 d . .
H37A H 0.1314 0.2189 0.0997 0.119 Uiso 1 1 calc GR .
H37B H 0.2025 0.2658 0.1296 0.119 Uiso 1 1 calc GR .
H37C H 0.0625 0.2706 0.1676 0.119 Uiso 1 1 calc GR .
Li' Li -0.4394(8) 0.3248(5) -0.1022(5) 0.026(2) Uani 1 1 d . .
Li Li 0.7510(9) 0.3609(5) 0.3718(5) 0.023(2) Uani 1 1 d . .
C39 C 0.3328(11) 0.0586(6) 0.1822(6) 0.105(4) Uani 1 1 d D U
H39A H 0.2698 0.0318 0.2003 0.126 Uiso 1 1 calc R .
H39B H 0.3605 0.0734 0.2206 0.126 Uiso 1 1 calc R .
C40 C 0.4517(10) 0.0095(6) 0.1182(7) 0.114(4) Uani 1 1 d . U
H40A H 0.4291 0.0183 0.0741 0.172 Uiso 1 1 calc GR .
H40B H 0.4696 -0.0442 0.1282 0.172 Uiso 1 1 calc GR .
H40C H 0.5246 0.0262 0.1154 0.172 Uiso 1 1 calc GR .
O3' O -0.5624(3) 0.3863(2) -0.16037(19) 0.0259(9) Uani 1 1 d . .
O5' O -0.4769(4) 0.2831(2) -0.0011(2) 0.0299(10) Uani 1 1 d . .
O6' O -0.5114(3) 0.4257(2) -0.04590(18) 0.0250(9) Uani 1 1 d . .
O4' O -0.5275(4) 0.2428(2) -0.1151(2) 0.0312(10) Uani 1 1 d . .
C24' C -0.6225(6) 0.3376(3) -0.1820(3) 0.0312(14) Uani 1 1 d . .
H24C H -0.5703 0.3111 -0.2256 0.037 Uiso 1 1 calc R .
H24D H -0.7019 0.3678 -0.1903 0.037 Uiso 1 1 calc R .
C30' C -0.5749(5) 0.4823(3) -0.0849(3) 0.0287(14) Uani 1 1 d . .
H30C H -0.5147 0.5023 -0.1193 0.034 Uiso 1 1 calc R .
H30D H -0.6312 0.5243 -0.0537 0.034 Uiso 1 1 calc R .
C29' C -0.5843(5) 0.4138(3) 0.0212(3) 0.0296(14) Uani 1 1 d . .
H29C H -0.6636 0.4075 0.0180 0.036 Uiso 1 1 calc R .
H29D H -0.6014 0.4570 0.0526 0.036 Uiso 1 1 calc R .
C25' C -0.6445(5) 0.2815(3) -0.1270(3) 0.0316(15) Uani 1 1 d . .
H25C H -0.7016 0.3073 -0.0841 0.038 Uiso 1 1 calc R .
H25D H -0.6809 0.2456 -0.1424 0.038 Uiso 1 1 calc R .
C31' C -0.6464(5) 0.4513(3) -0.1208(3) 0.0313(14) Uani 1 1 d . .
H31C H -0.7137 0.4370 -0.0868 0.038 Uiso 1 1 calc R .
H31D H -0.6830 0.4893 -0.1517 0.038 Uiso 1 1 calc R .
C26' C -0.5338(6) 0.1957(4) -0.0569(4) 0.0400(17) Uani 1 1 d . .
H26C H -0.4540 0.1567 -0.0619 0.048 Uiso 1 1 calc R .
H26D H -0.5980 0.1701 -0.0543 0.048 Uiso 1 1 calc R .
C27' C -0.5639(6) 0.2412(4) 0.0089(3) 0.0360(16) Uani 1 1 d . .
H27C H -0.6485 0.2755 0.0181 0.043 Uiso 1 1 calc R .
H27D H -0.5576 0.2075 0.0486 0.043 Uiso 1 1 calc R .
C28' C -0.5092(6) 0.3439(3) 0.0469(3) 0.0327(15) Uani 1 1 d . .
H28C H -0.4334 0.3525 0.0535 0.039 Uiso 1 1 calc R .
H28D H -0.5567 0.3310 0.0921 0.039 Uiso 1 1 calc R .

loop_
_atom_site_aniso_label
_atom_site_aniso_U_11
_atom_site_aniso_U_22
_atom_site_aniso_U_33
_atom_site_aniso_U_23
_atom_site_aniso_U_13
_atom_site_aniso_U_12
W 0.01992(13) 0.01948(13) 0.01767(12) 0.00176(9) -0.00548(9) -0.00577(10)
W' 0.02052(13) 0.01873(13) 0.01675(12) 0.00101(9) -0.00453(9) -0.00657(10)
P' 0.0172(7) 0.0181(7) 0.0145(7) -0.0014(5) -0.0023(5) -0.0027(6)
P 0.0166(7) 0.0130(7) 0.0144(6) -0.0010(5) -0.0028(5) -0.0045(6)
O10' 0.029(2) 0.030(2) 0.019(2) -0.0068(18) -0.0029(17) -0.0075(19)
F5 0.0340(19) 0.0307(18) 0.0160(16) -0.0097(13) 0.0006(14) -0.0077(15)
F2 0.0236(18) 0.0300(19) 0.0370(19) 0.0090(16) -0.0028(15) -0.0102(15)
F4 0.0333(19) 0.0243(18) 0.0222(16) 0.0060(14) -0.0074(14) -0.0095(15)
F2' 0.062(3) 0.043(2) 0.0187(17) -0.0093(16) -0.0112(17) -0.0084(19)
O11 0.034(3) 0.036(3) 0.025(2) -0.0066(19) -0.0036(19) -0.010(2)
C35' 0.015(3) 0.024(3) 0.018(3) 0.005(2) -0.006(2) -0.008(2)
F1 0.0248(18) 0.041(2) 0.0258(18) -0.0006(15) -0.0053(15) -0.0035(16)
O1 0.030(2) 0.0125(19) 0.020(2) -0.0026(15) 0.0053(16) -0.0065(17)
C1 0.018(3) 0.013(3) 0.015(3) -0.001(2) -0.005(2) -0.003(2)
C36 0.023(3) 0.022(3) 0.025(3) 0.006(3) -0.007(2) -0.005(2)
C18 0.022(3) 0.017(2) 0.012(2) -0.0068(19) -0.004(2) 0.001(2)
F3 0.0230(18) 0.0286(19) 0.0314(18) -0.0067(15) 0.0020(14) 0.0004(15)
O1' 0.019(2) 0.028(2) 0.027(2) -0.0100(17) -0.0034(17) -0.0044(17)
O2' 0.0179(19) 0.0160(19) 0.0180(19) -0.0028(15) -0.0010(15) -0.0005(16)
O8 0.033(2) 0.044(3) 0.038(3) 0.006(2) -0.004(2) -0.022(2)
F6 0.0240(18) 0.042(2) 0.0234(17) -0.0049(15) -0.0049(14) -0.0151(16)
O2 0.0191(19) 0.0129(18) 0.0176(18) -0.0021(14) -0.0012(15) -0.0073(15)
O10 0.037(3) 0.036(2) 0.034(2) 0.011(2) -0.010(2) -0.021(2)
C1' 0.019(3) 0.019(3) 0.018(3) -0.002(2) -0.005(2) -0.001(2)
F4' 0.034(2) 0.0302(19) 0.0328(19) -0.0126(15) -0.0066(15) -0.0098(16)
C2 0.017(3) 0.017(3) 0.017(3) -0.004(2) -0.001(2) -0.004(2)
O7' 0.048(3) 0.039(3) 0.037(2) 0.014(2) -0.017(2) -0.025(2)
F6' 0.073(3) 0.042(2) 0.0236(19) 0.0004(16) -0.0063(18) -0.035(2)
C2' 0.019(3) 0.022(3) 0.019(3) -0.002(2) -0.005(2) -0.001(2)
C32' 0.029(3) 0.024(3) 0.031(3) 0.001(3) -0.012(3) -0.010(3)
C33 0.026(3) 0.028(3) 0.017(3) -0.001(2) -0.003(2) -0.006(3)
C5' 0.021(3) 0.021(3) 0.013(3) -0.002(2) 0.000(2) -0.004(2)
O9' 0.029(2) 0.044(3) 0.036(2) 0.000(2) -0.010(2) -0.013(2)
C4 0.015(3) 0.029(3) 0.030(3) 0.006(2) 0.006(2) -0.006(2)
O11' 0.027(2) 0.049(3) 0.030(2) 0.000(2) -0.0066(19) -0.023(2)
C6' 0.011(3) 0.025(3) 0.021(3) 0.006(2) -0.008(2) -0.003(2)
C33' 0.034(4) 0.022(3) 0.028(3) 0.005(3) -0.005(3) -0.009(3)
C18' 0.026(3) 0.014(3) 0.017(3) -0.001(2) -0.006(2) -0.005(2)
C20 0.033(4) 0.022(3) 0.036(3) 0.016(3) -0.012(3) -0.011(3)
C3' 0.028(3) 0.012(2) 0.031(3) -0.003(2) -0.011(2) 0.006(2)
O9 0.057(3) 0.033(3) 0.035(3) -0.009(2) -0.021(2) 0.003(2)
O7 0.028(2) 0.048(3) 0.037(3) 0.015(2) -0.018(2) -0.010(2)
C34 0.024(3) 0.016(3) 0.029(3) 0.005(2) -0.013(2) -0.001(2)
C7 0.032(3) 0.019(3) 0.020(3) 0.001(2) -0.004(2) -0.006(3)
C14 0.029(3) 0.028(3) 0.022(3) 0.009(2) -0.013(3) -0.013(3)
C32 0.031(3) 0.023(3) 0.021(3) 0.007(2) 0.000(3) -0.011(3)
C36' 0.030(3) 0.022(3) 0.015(3) -0.004(2) -0.002(2) -0.012(3)
C3 0.025(3) 0.027(3) 0.015(3) -0.002(2) -0.001(2) -0.003(3)
F1' 0.123(4) 0.040(2) 0.024(2) 0.0087(17) -0.018(2) -0.035(2)
C6 0.019(3) 0.013(3) 0.017(3) -0.004(2) -0.002(2) 0.002(2)
F3' 0.085(3) 0.059(3) 0.052(3) -0.019(2) -0.050(3) 0.029(3)
C11 0.026(3) 0.017(3) 0.029(3) -0.002(2) -0.007(3) -0.002(2)
F5' 0.022(2) 0.057(3) 0.081(3) -0.029(2) -0.0080(19) -0.0111(19)
C23 0.031(3) 0.014(3) 0.026(3) 0.002(2) -0.010(3) -0.007(2)
C11' 0.030(3) 0.029(3) 0.023(3) 0.006(3) -0.007(3) -0.011(3)
C12 0.022(3) 0.014(3) 0.020(3) 0.005(2) -0.006(2) -0.006(2)
C5 0.023(3) 0.013(3) 0.015(3) -0.001(2) -0.004(2) -0.005(2)
C17 0.027(3) 0.021(3) 0.028(3) -0.001(2) -0.008(3) -0.009(3)
C16' 0.022(3) 0.028(3) 0.031(3) -0.001(3) 0.001(3) -0.005(3)
C23' 0.027(3) 0.023(3) 0.020(3) -0.002(2) -0.006(2) -0.003(3)
C20' 0.039(4) 0.022(3) 0.021(3) -0.006(2) -0.006(3) -0.004(3)
C7' 0.019(3) 0.028(3) 0.025(3) 0.006(3) -0.005(2) -0.003(3)
C34' 0.029(3) 0.020(3) 0.021(3) 0.000(2) -0.007(3) -0.004(3)
C15 0.023(3) 0.031(3) 0.044(4) 0.016(3) -0.017(3) -0.010(3)
C10 0.035(4) 0.023(3) 0.025(3) -0.005(3) -0.004(3) 0.002(3)
C9' 0.035(4) 0.042(4) 0.037(4) 0.026(3) -0.004(3) -0.015(3)
C8' 0.025(3) 0.049(4) 0.021(3) 0.011(3) -0.003(3) -0.005(3)
C35 0.021(3) 0.026(3) 0.024(3) -0.001(3) -0.009(2) -0.003(3)
C17' 0.023(3) 0.029(3) 0.018(3) 0.002(2) -0.001(2) 0.000(3)
C22 0.028(3) 0.023(3) 0.034(3) -0.004(3) -0.008(3) -0.009(3)
C13 0.023(3) 0.023(3) 0.022(3) 0.005(2) -0.007(2) -0.008(2)
C14' 0.025(3) 0.028(3) 0.031(3) 0.006(3) -0.012(3) -0.006(3)
C21 0.038(4) 0.022(3) 0.036(4) 0.004(3) -0.004(3) -0.015(3)
C19 0.026(3) 0.020(3) 0.027(3) 0.004(2) -0.007(3) -0.006(3)
C16 0.023(3) 0.029(3) 0.043(4) 0.001(3) -0.008(3) -0.007(3)
C8 0.041(4) 0.023(3) 0.023(3) 0.004(3) 0.001(3) -0.003(3)
C15' 0.020(3) 0.025(3) 0.038(4) 0.001(3) -0.003(3) -0.002(3)
C22' 0.032(4) 0.029(3) 0.034(3) -0.004(3) -0.017(3) -0.005(3)
C9 0.038(4) 0.036(4) 0.020(3) -0.003(3) -0.005(3) 0.000(3)
C19' 0.031(3) 0.021(3) 0.022(3) -0.001(2) -0.004(3) -0.004(3)
C21' 0.049(4) 0.022(3) 0.024(3) -0.001(2) -0.018(3) -0.010(3)
C10' 0.031(4) 0.034(4) 0.042(4) 0.011(3) -0.012(3) -0.013(3)
C4' 0.026(3) 0.033(3) 0.029(3) -0.013(3) -0.006(3) -0.005(3)
O5 0.024(2) 0.024(2) 0.028(2) 0.0081(17) -0.0043(17) -0.0074(17)
O4 0.032(2) 0.027(2) 0.032(2) 0.0018(18) -0.0113(19) -0.0173(19)
O6 0.020(2) 0.023(2) 0.024(2) -0.0018(16) -0.0011(16) -0.0063(17)
O3 0.032(2) 0.023(2) 0.023(2) -0.0047(17) -0.0010(17) -0.0114(18)
C29 0.024(3) 0.026(3) 0.018(3) 0.002(2) 0.002(2) -0.009(3)
C28 0.022(3) 0.027(3) 0.032(3) 0.012(3) -0.005(3) -0.011(3)
C31 0.030(3) 0.014(3) 0.034(3) -0.004(2) -0.001(3) -0.003(3)
C26 0.040(4) 0.035(4) 0.040(4) 0.015(3) -0.022(3) -0.021(3)
C30 0.033(3) 0.022(3) 0.027(3) 0.000(2) -0.005(3) -0.004(3)
C24 0.049(4) 0.028(3) 0.025(3) -0.007(3) -0.003(3) -0.018(3)
C25 0.056(4) 0.040(4) 0.023(3) 0.002(3) -0.015(3) -0.024(3)
C27 0.019(3) 0.045(4) 0.046(4) 0.020(3) -0.007(3) -0.008(3)
C12' 0.017(3) 0.011(3) 0.020(3) -0.005(2) 0.000(2) 0.000(2)
O8' 0.049(3) 0.025(2) 0.036(3) -0.002(2) -0.002(2) 0.002(2)
C13' 0.020(3) 0.013(3) 0.024(3) 0.004(2) -0.002(2) 0.003(2)
O12 0.094(5) 0.125(6) 0.091(5) 0.015(5) -0.051(4) -0.060(5)
C38 0.051(5) 0.067(6) 0.055(5) -0.016(4) 0.003(4) -0.020(4)
C37 0.066(6) 0.092(7) 0.080(7) 0.015(6) -0.011(5) -0.031(6)
Li' 0.020(5) 0.030(5) 0.026(5) -0.005(4) -0.005(4) -0.006(4)
Li 0.028(5) 0.025(5) 0.020(5) 0.003(4) -0.006(4) -0.014(4)
C39 0.113(7) 0.107(7) 0.125(7) 0.010(6) -0.073(6) -0.040(6)
C40 0.091(8) 0.076(7) 0.180(11) -0.025(7) -0.066(8) 0.004(6)
O3' 0.024(2) 0.029(2) 0.027(2) -0.0069(17) -0.0081(17) -0.0074(18)
O5' 0.029(2) 0.030(2) 0.028(2) -0.0002(18) -0.0016(18) -0.0075(19)
O6' 0.022(2) 0.028(2) 0.022(2) -0.0031(17) -0.0027(16) -0.0031(18)
O4' 0.026(2) 0.025(2) 0.040(2) -0.0034(19) -0.0086(19) -0.0014(18)
C24' 0.028(3) 0.037(4) 0.029(3) -0.007(3) -0.012(3) -0.005(3)
C30' 0.029(3) 0.022(3) 0.033(3) -0.004(3) -0.006(3) -0.004(3)
C29' 0.029(3) 0.034(3) 0.024(3) -0.004(3) -0.003(3) -0.007(3)
C25' 0.018(3) 0.031(3) 0.048(4) -0.008(3) -0.011(3) -0.006(3)
C31' 0.024(3) 0.035(4) 0.035(4) -0.004(3) -0.012(3) -0.004(3)
C26' 0.038(4) 0.028(4) 0.058(5) 0.003(3) -0.015(3) -0.013(3)
C27' 0.033(4) 0.031(4) 0.043(4) 0.015(3) -0.006(3) -0.013(3)
C28' 0.036(4) 0.039(4) 0.019(3) -0.003(3) -0.003(3) -0.007(3)

loop_
_atom_type_symbol
_atom_type_description
_atom_type_scat_dispersion_real
_atom_type_scat_dispersion_imag
_atom_type_scat_source
C C 0.0033 0.0016 'International Tables Vol C Tables 4.2.6.8 and 6.1.1.4'
H H 0.0000 0.0000 'International Tables Vol C Tables 4.2.6.8 and 6.1.1.4'
F F 0.0171 0.0103 'International Tables Vol C Tables 4.2.6.8 and 6.1.1.4'
Li Li -0.0003 0.0001 'International Tables Vol C Tables 4.2.6.8 and 6.1.1.4'
O O 0.0106 0.0060 'International Tables Vol C Tables 4.2.6.8 and 6.1.1.4'
P P 0.1023 0.0942 'International Tables Vol C Tables 4.2.6.8 and 6.1.1.4'
W W -0.8490 6.8722 'International Tables Vol C Tables 4.2.6.8 and 6.1.1.4'

loop_
_geom_angle_atom_site_label_1
_geom_angle_atom_site_label_2
_geom_angle_atom_site_label_3
_geom_angle
C36 W P 101.76(16)
C33 W P 88.98(16)
C33 W C36 89.7(2)
C34 W P 85.99(16)
C34 W C36 170.4(2)
C34 W C33 96.2(2)
C34 W C35 86.4(2)
C32 W P 171.67(16)
C32 W C36 86.5(2)
C32 W C33 89.7(2)
C32 W C34 86.0(2)
C32 W C35 90.2(2)
C35 W P 91.49(16)
C35 W C36 87.8(2)
C35 W C33 177.5(2)
C35' W' P' 102.98(15)
C35' W' C36' 91.5(2)
C35' W' C34' 86.6(2)
C32' W' P' 169.01(17)
C32' W' C35' 86.1(2)
C32' W' C33' 88.2(2)
C32' W' C36' 86.4(2)
C32' W' C34' 94.9(2)
C33' W' P' 83.80(16)
C33' W' C35' 168.9(2)
C33' W' C36' 97.6(2)
C33' W' C34' 84.4(2)
C36' W' P' 87.17(15)
C36' W' C34' 177.6(2)
C34' W' P' 91.79(15)
O2' P' W' 111.65(14)
O2' P' C1' 103.1(2)
O2' P' C5' 108.7(2)
C1' P' W' 114.07(17)
C1' P' C5' 98.9(2)
C5' P' W' 118.80(15)
C1 P W 113.46(17)
C1 P C5 100.2(2)
O2 P W 111.52(14)
O2 P C1 103.4(2)
O2 P C5 107.6(2)
C5 P W 119.13(17)
O10' C35' W' 173.2(4)
C2 O1 H1 109.5
P C1 H1A 108.1
P C1 H1B 108.1
H1A C1 H1B 107.3
C2 C1 P 116.7(3)
C2 C1 H1A 108.1
C2 C1 H1B 108.1
O11 C36 W 173.2(5)
C23 C18 C5 121.6(5)
C23 C18 C19 116.8(5)
C19 C18 C5 121.6(5)
C2' O1' H1' 109.5
P' O2' Li' 160.7(4)
P O2 Li 160.5(4)
P' C1' H1'A 107.9
P' C1' H1'B 107.9
H1'A C1' H1'B 107.2
C2' C1' P' 117.5(4)
C2' C1' H1'A 107.9
C2' C1' H1'B 107.9
O1 C2 C1 116.7(4)
O1 C2 C4 106.8(4)
O1 C2 C3 105.4(4)
C4 C2 C1 109.1(4)
C4 C2 C3 108.2(4)
C3 C2 C1 110.2(4)
O1' C2' C1' 116.9(5)
O1' C2' C3' 106.9(4)
O1' C2' C4' 106.0(4)
C3' C2' C1' 106.3(4)
C3' C2' C4' 108.5(5)
C4' C2' C1' 111.9(4)
O7' C32' W' 175.3(5)
O8 C33 W 177.2(5)
C6' C5' P' 114.4(3)
C18' C5' P' 106.2(3)
C18' C5' C6' 106.1(4)
C12' C5' P' 106.3(4)
C12' C5' C6' 108.9(4)
C12' C5' C18' 115.1(4)
F5 C4 F6 104.7(5)
F5 C4 C2 113.3(4)
F4 C4 F5 106.8(4)
F4 C4 F6 106.4(4)
F4 C4 C2 115.5(5)
F6 C4 C2 109.5(4)
C11' C6' C5' 117.2(5)
C7' C6' C5' 125.5(5)
C7' C6' C11' 117.2(5)
O8' C33' W' 172.9(6)
C23' C18' C5' 118.4(5)
C23' C18' C19' 117.5(5)
C19' C18' C5' 123.9(5)
C21 C20 H20 119.3
C21 C20 C19 121.5(5)
C19 C20 H20 119.3
F2' C3' C2' 114.6(4)
F1' C3' F2' 102.3(4)
F1' C3' C2' 111.8(5)
F3' C3' F2' 103.3(5)
F3' C3' C2' 117.2(5)
F3' C3' F1' 106.1(5)
O9 C34 W 172.8(5)
C6 C7 H7 119.3
C8 C7 H7 119.3
C8 C7 C6 121.5(5)
C15 C14 H14 120.0
C15 C14 C13 120.0(6)
C13 C14 H14 120.0
O7 C32 W 178.4(5)
O11' C36' W' 178.7(5)
F2 C3 C2 111.3(4)
F1 C3 F2 106.9(5)
F1 C3 F3 107.1(4)
F1 C3 C2 111.4(4)
F3 C3 F2 107.1(4)
F3 C3 C2 112.8(5)
C7 C6 C11 117.7(5)
C7 C6 C5 118.3(5)
C11 C6 C5 123.7(5)
C6 C11 H11 119.5
C10 C11 C6 121.0(5)
C10 C11 H11 119.5
C18 C23 H23 118.9
C22 C23 C18 122.2(5)
C22 C23 H23 118.9
C6' C11' H11' 119.0
C10' C11' C6' 122.0(6)
C10' C11' H11' 119.0
C17 C12 C5 119.7(5)
C13 C12 C5 124.0(5)
C13 C12 C17 115.9(5)
C18 C5 P 106.8(3)
C18 C5 C12 110.9(4)
C6 C5 P 105.7(3)
C6 C5 C18 112.2(4)
C6 C5 C12 107.8(4)
C12 C5 P 113.4(3)
C12 C17 H17 119.1
C16 C17 C12 121.7(5)
C16 C17 H17 119.1
C17' C16' H16' 119.6
C17' C16' C15' 120.7(5)
C15' C16' H16' 119.6
C18' C23' H23' 119.2
C22' C23' C18' 121.6(5)
C22' C23' H23' 119.2
C19' C20' H20' 119.6
C19' C20' C21' 120.8(5)
C21' C20' H20' 119.6
C6' C7' H7' 119.4
C6' C7' C8' 121.2(6)
C8' C7' H7' 119.4
O9' C34' W' 178.3(5)
C14 C15 H15 120.3
C16 C15 C14 119.4(6)
C16 C15 H15 120.3
C11 C10 H10 119.9
C9 C10 C11 120.3(6)
C9 C10 H10 119.9
C8' C9' H9' 120.2
C8' C9' C10' 119.6(5)
C10' C9' H9' 120.2
C7' C8' H8' 119.8
C9' C8' C7' 120.4(6)
C9' C8' H8' 119.8
O10 C35 W 176.8(5)
C16' C17' H17' 119.3
C16' C17' C12' 121.5(5)
C12' C17' H17' 119.3
C23 C22 H22 119.6
C23 C22 C21 120.9(6)
C21 C22 H22 119.6
C14 C13 C12 122.3(5)
C14 C13 H13 118.9
C12 C13 H13 118.9
C15' C14' H14' 119.5
C15' C14' C13' 121.0(5)
C13' C14' H14' 119.5
C20 C21 H21 120.9
C22 C21 C20 118.2(5)
C22 C21 H21 120.9
C18 C19 H19 119.8
C20 C19 C18 120.4(6)
C20 C19 H19 119.8
C17 C16 H16 119.7
C15 C16 C17 120.6(6)
C15 C16 H16 119.7
C7 C8 H8 120.1
C7 C8 C9 119.9(6)
C9 C8 H8 120.1
C16' C15' C14' 118.7(5)
C16' C15' H15' 120.7
C14' C15' H15' 120.7
C23' C22' H22' 119.8
C21' C22' C23' 120.5(6)
C21' C22' H22' 119.8
C10 C9 C8 119.6(5)
C10 C9 H9 120.2
C8 C9 H9 120.2
C18' C19' H19' 119.7
C20' C19' C18' 120.7(6)
C20' C19' H19' 119.7
C20' C21' H21' 120.6
C22' C21' C20' 118.8(6)
C22' C21' H21' 120.6
C11' C10' C9' 119.5(6)
C11' C10' H10' 120.2
C9' C10' H10' 120.2
F4' C4' C2' 113.0(5)
F4' C4' F5' 106.7(5)
F6' C4' F4' 106.8(5)
F6' C4' C2' 111.2(5)
F6' C4' F5' 106.1(5)
F5' C4' C2' 112.5(5)
C28 O5 C27 114.3(4)
C28 O5 Li 109.0(4)
C27 O5 Li 107.9(4)
C26 O4 Li 112.1(4)
C25 O4 C26 114.7(5)
C25 O4 Li 109.8(4)
C29 O6 C30 114.0(4)
C29 O6 Li 109.2(4)
C30 O6 Li 110.4(4)
C31 O3 Li 109.9(4)
C24 O3 C31 114.6(4)
C24 O3 Li 107.9(4)
O6 C29 H29A 109.7
O6 C29 H29B 109.7
O6 C29 C28 109.6(4)
H29A C29 H29B 108.2
C28 C29 H29A 109.7
C28 C29 H29B 109.7
O5 C28 C29 105.6(4)
O5 C28 H28A 110.6
O5 C28 H28B 110.6
C29 C28 H28A 110.6
C29 C28 H28B 110.6
H28A C28 H28B 108.7
O3 C31 H31A 109.6
O3 C31 H31B 109.6
O3 C31 C30 110.4(5)
H31A C31 H31B 108.1
C30 C31 H31A 109.6
C30 C31 H31B 109.6
O4 C26 H26A 110.4
O4 C26 H26B 110.4
O4 C26 C27 106.8(5)
H26A C26 H26B 108.6
C27 C26 H26A 110.4
C27 C26 H26B 110.4
O6 C30 C31 106.8(4)
O6 C30 H30A 110.4
O6 C30 H30B 110.4
C31 C30 H30A 110.4
C31 C30 H30B 110.4
H30A C30 H30B 108.6
O3 C24 H24A 110.6
O3 C24 H24B 110.6
O3 C24 C25 105.6(5)
H24A C24 H24B 108.8
C25 C24 H24A 110.6
C25 C24 H24B 110.6
O4 C25 C24 109.1(5)
O4 C25 H25A 109.9
O4 C25 H25B 109.9
C24 C25 H25A 109.9
C24 C25 H25B 109.9
H25A C25 H25B 108.3
O5 C27 C26 110.7(5)
O5 C27 H27A 109.5
O5 C27 H27B 109.5
C26 C27 H27A 109.5
C26 C27 H27B 109.5
H27A C27 H27B 108.1
C17' C12' C5' 120.2(5)
C13' C12' C5' 122.5(5)
C13' C12' C17' 117.2(5)
C14' C13' H13' 119.5
C12' C13' C14' 121.0(5)
C12' C13' H13' 119.5
C39 O12 C38 104.4(8)
O12 C38 H38A 110.7
O12 C38 H38B 110.7
O12 C38 C37 105.1(7)
H38A C38 H38B 108.8
C37 C38 H38A 110.7
C37 C38 H38B 110.7
C38 C37 H37A 109.5
C38 C37 H37B 109.5
C38 C37 H37C 109.5
H37A C37 H37B 109.5
H37A C37 H37C 109.5
H37B C37 H37C 109.5
O2' Li' O3' 118.6(5)
O2' Li' O5' 110.6(5)
O2' Li' O6' 104.1(5)
O2' Li' O4' 126.0(5)
O3' Li' O4' 79.3(4)
O5' Li' O3' 130.0(5)
O5' Li' O4' 79.1(4)
O6' Li' O3' 80.0(4)
O6' Li' O5' 80.2(4)
O6' Li' O4' 129.7(5)
O2 Li O5 127.5(5)
O2 Li O4 112.8(5)
O2 Li O6 115.2(5)
O2 Li O3 101.9(4)
O5 Li O6 78.9(3)
O4 Li O5 80.8(4)
O4 Li O6 130.7(5)
O3 Li O5 130.6(5)
O3 Li O4 80.7(4)
O3 Li O6 79.5(3)
O12 C39 H39A 112.8
O12 C39 H39B 112.8
O12 C39 C40 94.9(8)
H39A C39 H39B 110.2
C40 C39 H39A 112.8
C40 C39 H39B 112.8
C39 C40 H40A 109.5
C39 C40 H40B 109.5
C39 C40 H40C 109.5
H40A C40 H40B 109.5
H40A C40 H40C 109.5
H40B C40 H40C 109.5
C24' O3' Li' 109.9(4)
C31' O3' Li' 109.5(4)
C31' O3' C24' 113.8(4)
C27' O5' Li' 112.0(4)
C27' O5' C28' 114.9(5)
C28' O5' Li' 108.6(4)
C30' O6' Li' 109.6(4)
C30' O6' C29' 114.8(4)
C29' O6' Li' 109.5(4)
C25' O4' Li' 108.1(4)
C26' O4' Li' 109.4(4)
C26' O4' C25' 114.1(5)
O3' C24' H24C 109.8
O3' C24' H24D 109.8
O3' C24' C25' 109.5(5)
H24C C24' H24D 108.2
C25' C24' H24C 109.8
C25' C24' H24D 109.8
O6' C30' H30C 109.5
O6' C30' H30D 109.5
O6' C30' C31' 110.6(5)
H30C C30' H30D 108.1
C31' C30' H30C 109.5
C31' C30' H30D 109.5
O6' C29' H29C 110.6
O6' C29' H29D 110.6
O6' C29' C28' 105.7(4)
H29C C29' H29D 108.7
C28' C29' H29C 110.6
C28' C29' H29D 110.6
O4' C25' C24' 106.8(5)
O4' C25' H25C 110.4
O4' C25' H25D 110.4
C24' C25' H25C 110.4
C24' C25' H25D 110.4
H25C C25' H25D 108.6
O3' C31' C30' 107.3(5)
O3' C31' H31C 110.3
O3' C31' H31D 110.3
C30' C31' H31C 110.3
C30' C31' H31D 110.3
H31C C31' H31D 108.5
O4' C26' H26C 109.5
O4' C26' H26D 109.5
O4' C26' C27' 110.6(5)
H26C C26' H26D 108.1
C27' C26' H26C 109.5
C27' C26' H26D 109.5
O5' C27' C26' 106.8(5)
O5' C27' H27C 110.4
O5' C27' H27D 110.4
C26' C27' H27C 110.4
C26' C27' H27D 110.4
H27C C27' H27D 108.6
O5' C28' C29' 110.4(5)
O5' C28' H28C 109.6
O5' C28' H28D 109.6
C29' C28' H28C 109.6
C29' C28' H28D 109.6
H28C C28' H28D 108.1

loop_
_geom_bond_atom_site_label_1
_geom_bond_atom_site_label_2
_geom_bond_distance
W P 2.5761(14)
W C36 2.046(6)
W C33 2.044(6)
W C34 2.031(6)
W C32 1.982(7)
W C35 2.043(6)
W' P' 2.5627(13)
W' C35' 2.037(6)
W' C32' 1.992(6)
W' C33' 2.030(6)
W' C36' 2.037(6)
W' C34' 2.049(6)
P' O2' 1.541(3)
P' C1' 1.901(5)
P' C5' 1.951(5)
P C1 1.891(5)
P O2 1.542(4)
P C5 1.949(5)
O10' C35' 1.146(6)
F5 C4 1.353(6)
F2 C3 1.346(6)
F4 C4 1.330(6)
F2' C3' 1.395(6)
O11 C36 1.143(7)
F1 C3 1.329(6)
O1 H1 0.8400
O1 C2 1.393(6)
C1 H1A 0.9900
C1 H1B 0.9900
C1 C2 1.559(7)
C18 C23 1.378(8)
C18 C5 1.532(7)
C18 C19 1.414(7)
F3 C3 1.332(6)
O1' H1' 0.8400
O1' C2' 1.388(6)
O2' Li' 1.845(10)
O8 C33 1.132(6)
F6 C4 1.358(6)
O2 Li 1.848(10)
O10 C35 1.145(6)
C1' H1'A 0.9900
C1' H1'B 0.9900
C1' C2' 1.550(7)
F4' C4' 1.332(6)
C2 C4 1.534(8)
C2 C3 1.545(8)
O7' C32' 1.155(6)
F6' C4' 1.322(7)
C2' C3' 1.478(8)
C2' C4' 1.540(8)
C5' C6' 1.550(7)
C5' C18' 1.537(7)
C5' C12' 1.535(7)
O9' C34' 1.151(7)
O11' C36' 1.136(7)
C6' C11' 1.392(8)
C6' C7' 1.378(7)
C33' O8' 1.154(6)
C18' C23' 1.391(8)
C18' C19' 1.401(7)
C20 H20 0.9500
C20 C21 1.377(9)
C20 C19 1.383(8)
C3' F1' 1.356(7)
C3' F3' 1.341(7)
O9 C34 1.141(7)
O7 C32 1.160(7)
C7 H7 0.9500
C7 C6 1.387(7)
C7 C8 1.380(7)
C14 H14 0.9500
C14 C15 1.373(8)
C14 C13 1.388(8)
C6 C11 1.392(7)
C6 C5 1.530(7)
C11 H11 0.9500
C11 C10 1.387(8)
F5' C4' 1.341(7)
C23 H23 0.9500
C23 C22 1.375(8)
C11' H11' 0.9500
C11' C10' 1.377(8)
C12 C5 1.538(8)
C12 C17 1.398(7)
C12 C13 1.392(7)
C17 H17 0.9500
C17 C16 1.387(8)
C16' H16' 0.9500
C16' C17' 1.375(8)
C16' C15' 1.381(8)
C23' H23' 0.9500
C23' C22' 1.383(8)
C20' H20' 0.9500
C20' C19' 1.384(8)
C20' C21' 1.391(8)
C7' H7' 0.9500
C7' C8' 1.390(8)
C15 H15 0.9500
C15 C16 1.364(9)
C10 H10 0.9500
C10 C9 1.372(8)
C9' H9' 0.9500
C9' C8' 1.364(9)
C9' C10' 1.381(9)
C8' H8' 0.9500
C17' H17' 0.9500
C17' C12' 1.412(7)
C22 H22 0.9500
C22 C21 1.375(8)
C13 H13 0.9500
C14' H14' 0.9500
C14' C15' 1.385(8)
C14' C13' 1.391(8)
C21 H21 0.9500
C19 H19 0.9500
C16 H16 0.9500
C8 H8 0.9500
C8 C9 1.387(8)
C15' H15' 0.9500
C22' H22' 0.9500
C22' C21' 1.378(8)
C9 H9 0.9500
C19' H19' 0.9500
C21' H21' 0.9500
C10' H10' 0.9500
O5 C28 1.433(6)
O5 C27 1.442(7)
O5 Li 2.089(10)
O4 C26 1.432(7)
O4 C25 1.432(7)
O4 Li 2.078(10)
O6 C29 1.437(6)
O6 C30 1.437(6)
O6 Li 2.164(10)
O3 C31 1.453(7)
O3 C24 1.432(7)
O3 Li 2.078(10)
C29 H29A 0.9900
C29 H29B 0.9900
C29 C28 1.505(8)
C28 H28A 0.9900
C28 H28B 0.9900
C31 H31A 0.9900
C31 H31B 0.9900
C31 C30 1.495(7)
C26 H26A 0.9900
C26 H26B 0.9900
C26 C27 1.498(9)
C30 H30A 0.9900
C30 H30B 0.9900
C24 H24A 0.9900
C24 H24B 0.9900
C24 C25 1.512(8)
C25 H25A 0.9900
C25 H25B 0.9900
C27 H27A 0.9900
C27 H27B 0.9900
C12' C13' 1.387(7)
C13' H13' 0.9500
O12 C38 1.480(10)
O12 C39 1.409(8)
C38 H38A 0.9900
C38 H38B 0.9900
C38 C37 1.540(11)
C37 H37A 0.9800
C37 H37B 0.9800
C37 H37C 0.9800
Li' O3' 2.129(10)
Li' O5' 2.113(10)
Li' O6' 2.084(10)
Li' O4' 2.133(10)
C39 H39A 0.9900
C39 H39B 0.9900
C39 C40 1.701(15)
C40 H40A 0.9800
C40 H40B 0.9800
C40 H40C 0.9800
O3' C24' 1.442(7)
O3' C31' 1.441(7)
O5' C27' 1.421(7)
O5' C28' 1.428(7)
O6' C30' 1.426(7)
O6' C29' 1.439(6)
O4' C25' 1.429(7)
O4' C26' 1.419(7)
C24' H24C 0.9900
C24' H24D 0.9900
C24' C25' 1.500(8)
C30' H30C 0.9900
C30' H30D 0.9900
C30' C31' 1.485(8)
C29' H29C 0.9900
C29' H29D 0.9900
C29' C28' 1.495(8)
C25' H25C 0.9900
C25' H25D 0.9900
C31' H31C 0.9900
C31' H31D 0.9900
C26' H26C 0.9900
C26' H26D 0.9900
C26' C27' 1.516(9)
C27' H27C 0.9900
C27' H27D 0.9900
C28' H28C 0.9900
C28' H28D 0.9900

loop_
_geom_torsion_atom_site_label_1
_geom_torsion_atom_site_label_2
_geom_torsion_atom_site_label_3
_geom_torsion_atom_site_label_4
_geom_torsion
W P C1 C2 -84.2(4)
W P O2 Li -85.7(11)
W' P' O2' Li' 82.3(12)
P' O2' Li' O3' -72.5(13)
P' O2' Li' O5' 116.6(10)
P' O2' Li' O6' -158.7(9)
P' O2' Li' O4' 25.3(16)
P' C1' C2' O1' 15.8(6)
P' C1' C2' C3' 135.0(4)
P' C1' C2' C4' -106.7(5)
P' C5' C6' C11' 164.6(4)
P' C5' C6' C7' -20.3(7)
P' C5' C18' C23' -58.2(5)
P' C5' C18' C19' 126.8(5)
P' C5' C12' C17' -65.1(5)
P' C5' C12' C13' 111.5(5)
P C1 C2 O1 -5.6(6)
P C1 C2 C4 -126.8(4)
P C1 C2 C3 114.5(4)
P O2 Li O5 -18.3(16)
P O2 Li O4 -114.2(10)
P O2 Li O6 77.0(12)
P O2 Li O3 160.9(9)
O1 C2 C4 F5 62.7(5)
O1 C2 C4 F4 -173.7(4)
O1 C2 C4 F6 -53.7(5)
O1 C2 C3 F2 -167.5(4)
O1 C2 C3 F1 73.4(5)
O1 C2 C3 F3 -47.1(6)
C1 P O2 Li 152.1(11)
C1 C2 C4 F5 -170.3(4)
C1 C2 C4 F4 -46.7(6)
C1 C2 C4 F6 73.3(5)
C1 C2 C3 F2 65.7(5)
C1 C2 C3 F1 -53.4(6)
C1 C2 C3 F3 -173.9(4)
C18 C23 C22 C21 -1.7(9)
O1' C2' C3' F2' -58.9(6)
O1' C2' C3' F1' 56.9(6)
O1' C2' C3' F3' 179.7(5)
O1' C2' C4' F4' 50.2(6)
O1' C2' C4' F6' -69.9(5)
O1' C2' C4' F5' 171.2(4)
O2 P C1 C2 36.7(4)
C1' P' O2' Li' -154.8(11)
C1' C2' C3' F2' 175.5(5)
C1' C2' C3' F1' -68.6(6)
C1' C2' C3' F3' 54.2(7)
C1' C2' C4' F4' 178.8(4)
C1' C2' C4' F6' 58.6(6)
C1' C2' C4' F5' -60.3(6)
C5' P' O2' Li' -50.6(12)
C5' C6' C11' C10' 175.1(5)
C5' C6' C7' C8' -174.3(5)
C5' C18' C23' C22' -176.7(5)
C5' C18' C19' C20' 176.5(5)
C5' C12' C13' C14' -177.9(5)
C4 C2 C3 F2 -53.5(6)
C4 C2 C3 F1 -172.6(4)
C4 C2 C3 F3 66.9(6)
C6' C5' C18' C23' 64.0(6)
C6' C5' C18' C19' -111.0(5)
C6' C5' C12' C17' 171.1(5)
C6' C5' C12' C13' -12.2(7)
C6' C11' C10' C9' -1.1(9)
C6' C7' C8' C9' 0.4(9)
C18' C5' C6' C11' 47.9(6)
C18' C5' C6' C7' -137.0(5)
C18' C5' C12' C17' 52.1(7)
C18' C5' C12' C13' -131.2(5)
C18' C23' C22' C21' 0.8(9)
C3' C2' C4' F4' -64.3(6)
C3' C2' C4' F6' 175.6(4)
C3' C2' C4' F5' 56.7(6)
C7 C6 C11 C10 -2.4(8)
C7 C6 C5 P 54.2(6)
C7 C6 C5 C18 170.2(5)
C7 C6 C5 C12 -67.4(6)
C7 C8 C9 C10 1.0(10)
C14 C15 C16 C17 -1.6(9)
C3 C2 C4 F5 -50.3(6)
C3 C2 C4 F4 73.3(5)
C3 C2 C4 F6 -166.7(4)
C6 C7 C8 C9 -2.6(9)
C6 C11 C10 C9 0.9(9)
C11 C6 C5 P -131.9(5)
C11 C6 C5 C18 -15.9(7)
C11 C6 C5 C12 106.5(6)
C11 C10 C9 C8 -0.2(10)
C23 C18 C5 P 59.2(5)
C23 C18 C5 C6 -56.3(6)
C23 C18 C5 C12 -176.8(5)
C23 C18 C19 C20 -0.9(8)
C23 C22 C21 C20 0.6(9)
C11' C6' C7' C8' 0.8(8)
C12 C17 C16 C15 1.4(9)
C5 P C1 C2 147.7(4)
C5 P O2 Li 46.7(12)
C5 C18 C23 C22 -175.3(5)
C5 C18 C19 C20 176.2(5)
C5 C6 C11 C10 -176.3(5)
C5 C12 C17 C16 -173.4(5)
C5 C12 C13 C14 172.3(5)
C17 C12 C5 P -155.3(4)
C17 C12 C5 C18 84.6(6)
C17 C12 C5 C6 -38.6(6)
C17 C12 C13 C14 -0.3(8)
C16' C17' C12' C5' 178.1(5)
C16' C17' C12' C13' 1.3(8)
C23' C18' C19' C20' 1.5(8)
C23' C22' C21' C20' -0.2(9)
C7' C6' C11' C10' -0.4(9)
C15 C14 C13 C12 0.1(8)
C8' C9' C10' C11' 2.4(10)
C17' C16' C15' C14' -0.8(9)
C17' C12' C13' C14' -1.1(8)
C13 C14 C15 C16 0.9(8)
C13 C12 C5 P 32.4(6)
C13 C12 C5 C18 -87.7(6)
C13 C12 C5 C6 149.1(5)
C13 C12 C17 C16 -0.4(8)
C21 C20 C19 C18 -0.2(9)
C19 C18 C23 C22 1.8(8)
C19 C18 C5 P -117.8(5)
C19 C18 C5 C6 126.8(5)
C19 C18 C5 C12 6.2(7)
C19 C20 C21 C22 0.3(9)
C8 C7 C6 C11 3.2(9)
C8 C7 C6 C5 177.5(5)
C15' C16' C17' C12' -0.4(9)
C15' C14' C13' C12' 0.0(9)
C19' C18' C23' C22' -1.4(8)
C19' C20' C21' C22' 0.3(9)
C21' C20' C19' C18' -1.0(8)
C10' C9' C8' C7' -2.0(10)
C4' C2' C3' F2' 55.0(6)
C4' C2' C3' F1' 170.9(4)
C4' C2' C3' F3' -66.4(6)
O4 C26 C27 O5 51.9(6)
O6 C29 C28 O5 56.3(6)
O3 C31 C30 O6 53.6(6)
O3 C24 C25 O4 56.2(6)
C29 O6 C30 C31 -161.6(5)
C28 O5 C27 C26 79.5(6)
C31 O3 C24 C25 -171.9(4)
C26 O4 C25 C24 92.6(6)
C30 O6 C29 C28 91.1(6)
C24 O3 C31 C30 79.3(6)
C25 O4 C26 C27 -162.0(5)
C27 O5 C28 C29 -172.5(4)
C12' C5' C6' C11' -76.6(6)
C12' C5' C6' C7' 98.5(6)
C12' C5' C18' C23' -175.5(5)
C12' C5' C18' C19' 9.5(7)
C13' C14' C15' C16' 1.0(9)
C38 O12 C39 C40 178.9(7)
Li' O3' C24' C25' 35.0(6)
Li' O3' C31' C30' 39.6(6)
Li' O5' C27' C26' 39.3(6)
Li' O5' C28' C29' 37.6(6)
Li' O6' C30' C31' 40.6(6)
Li' O6' C29' C28' 45.7(6)
Li' O4' C25' C24' 48.7(6)
Li' O4' C26' C27' 39.6(6)
Li O5 C28 C29 -51.7(5)
Li O5 C27 C26 -41.9(6)
Li O4 C26 C27 -35.9(6)
Li O4 C25 C24 -34.7(6)
Li O6 C29 C28 -32.9(6)
Li O6 C30 C31 -38.2(6)
Li O3 C31 C30 -42.3(6)
Li O3 C24 C25 -49.1(5)
C39 O12 C38 C37 -179.9(8)
O3' C24' C25' O4' -56.4(6)
O6' C30' C31' O3' -53.9(6)
O6' C29' C28' O5' -55.9(6)
O4' C26' C27' O5' -52.7(7)
C24' O3' C31' C30' 163.0(5)
C30' O6' C29' C28' 169.5(5)
C29' O6' C30' C31' -83.2(6)
C25' O4' C26' C27' -81.6(6)
C31' O3' C24' C25' -88.2(6)
C26' O4' C25' C24' 170.6(5)
C27' O5' C28' C29' -88.7(6)
C28' O5' C27' C26' 163.9(5)
